data_1547407
loop_
_publ_author_name
'Assefa, Mikiyas'
'Wu, Guang'
'Hayton, Trevor W.'

_publ_section_title
;
 Synthesis of a Terminal Ce(IV) Oxo Complex by Photolysis of a Ce(III)
 Nitrate Complex
;
_journal_name_full 'Chem. Sci.'
_journal_paper_doi 10.1039/C7SC03715E
_journal_year 2017
_chemical_formula_sum 'C39 H99 Ce Li N5 O7 Si7'
_chemical_formula_weight 1093.92
_space_group_crystal_system monoclinic
_space_group_IT_number 14
_space_group_name_Hall '-P 2yn'
_space_group_name_H-M_alt 'P 1 21/n 1'
_symmetry_space_group_name_Hall '-P 2yn'
_symmetry_space_group_name_H-M 'P 1 21/n 1'
_atom_sites_solution_hydrogens geom
_audit_creation_method SHELXL-2014/7
_audit_update_record
;
2017-08-18 deposited with the CCDC.
2017-09-27 downloaded from the CCDC.
;
_cell_angle_alpha 90
_cell_angle_beta 107.901(2)
_cell_angle_gamma 90
_cell_formula_units_Z 4
_cell_length_a 19.3389(7)
_cell_length_b 15.0467(5)
_cell_length_c 21.7679(8)
_cell_measurement_reflns_used 749
_cell_measurement_temperature 100(2)
_cell_measurement_theta_max 28.25
_cell_measurement_theta_min 1.72
_cell_volume 6027.5(4)
_computing_structure_refinement 'SHELXL-2014/7 (Sheldrick, 2014)'
_diffrn_ambient_temperature 100(2)
_diffrn_measured_fraction_theta_full 0.998
_diffrn_measured_fraction_theta_max 0.998
_diffrn_measurement_device_type 'Bruker Apex II'
_diffrn_measurement_method 'Omega Scans'
_diffrn_radiation_type MoK\a
_diffrn_radiation_wavelength 0.71073
_diffrn_reflns_av_R_equivalents 0.0567
_diffrn_reflns_av_unetI/netI 0.0576
_diffrn_reflns_Laue_measured_fraction_full 0.998
_diffrn_reflns_Laue_measured_fraction_max 0.998
_diffrn_reflns_limit_h_max 21
_diffrn_reflns_limit_h_min -22
_diffrn_reflns_limit_k_max 17
_diffrn_reflns_limit_k_min -17
_diffrn_reflns_limit_l_max 25
_diffrn_reflns_limit_l_min -21
_diffrn_reflns_number 33086
_diffrn_reflns_point_group_measured_fraction_full 0.998
_diffrn_reflns_point_group_measured_fraction_max 0.998
_diffrn_reflns_theta_full 24.710
_diffrn_reflns_theta_max 24.710
_diffrn_reflns_theta_min 1.673
_exptl_absorpt_coefficient_mu 0.936
_exptl_absorpt_correction_T_max 0.7458
_exptl_absorpt_correction_T_min 0.6790
_exptl_absorpt_correction_type multi-scan
_exptl_absorpt_process_details sadabs
_exptl_crystal_colour Colorless
_exptl_crystal_density_diffrn 1.205
_exptl_crystal_description Plate
_exptl_crystal_F_000 2332
_exptl_crystal_size_max 0.15
_exptl_crystal_size_mid 0.15
_exptl_crystal_size_min 0.05
_refine_diff_density_max 1.199
_refine_diff_density_min -0.607
_refine_diff_density_rms 0.101
_refine_ls_extinction_method none
_refine_ls_goodness_of_fit_ref 1.076
_refine_ls_hydrogen_treatment constr
_refine_ls_matrix_type full
_refine_ls_number_parameters 562
_refine_ls_number_reflns 10257
_refine_ls_number_restraints 0
_refine_ls_restrained_S_all 1.076
_refine_ls_R_factor_all 0.0736
_refine_ls_R_factor_gt 0.0469
_refine_ls_shift/su_max 0.001
_refine_ls_shift/su_mean 0.000
_refine_ls_structure_factor_coef Fsqd
_refine_ls_weighting_details 'w=1/[\s^2^(Fo^2^)+(0.0670P)^2^+5.1604P] where P=(Fo^2^+2Fc^2^)/3'
_refine_ls_weighting_scheme calc
_refine_ls_wR_factor_gt 0.1176
_refine_ls_wR_factor_ref 0.1312
_reflns_Friedel_coverage 0.000
_reflns_number_gt 7615
_reflns_number_total 10257
_reflns_threshold_expression 'I > 2\s(I)'
_cod_data_source_file c7sc03715e2.cif
_cod_data_source_block Complex_4
_cod_database_code 1547407
_shelx_shelxl_version_number 2014/7
_shelx_space_group_comment
;
The symmetry employed for this shelxl refinement is uniquely defined
by the following loop, which should always be used as a source of
symmetry information in preference to the above space-group names.
They are only intended as comments.
;

loop_
_space_group_symop_operation_xyz
'x, y, z'
'-x+1/2, y+1/2, -z+1/2'
'-x, -y, -z'
'x-1/2, -y-1/2, z-1/2'

loop_
_atom_site_label
_atom_site_type_symbol
_atom_site_fract_x
_atom_site_fract_y
_atom_site_fract_z
_atom_site_U_iso_or_equiv
_atom_site_adp_type
_atom_site_occupancy
_atom_site_site_symmetry_order
_atom_site_calc_flag
_atom_site_refinement_flags_posn
_atom_site_refinement_flags_adp
C1 C 0.5963(4) 0.8466(4) 0.1736(3) 0.0488(16) Uani 1 1 d . .
H1A H 0.5450 0.8488 0.1714 0.073 Uiso 1 1 calc R U
H1B H 0.6004 0.8488 0.1298 0.073 Uiso 1 1 calc R U
H1C H 0.6220 0.8975 0.1985 0.073 Uiso 1 1 calc R U
C2 C 0.5855(3) 0.6453(4) 0.1650(3) 0.0432(15) Uani 1 1 d . .
H2A H 0.6074 0.5888 0.1837 0.065 Uiso 1 1 calc R U
H2B H 0.5866 0.6500 0.1205 0.065 Uiso 1 1 calc R U
H2C H 0.5350 0.6476 0.1655 0.065 Uiso 1 1 calc R U
C3 C 0.7327(3) 0.7352(4) 0.2089(3) 0.0455(15) Uani 1 1 d . .
H3A H 0.7594 0.7887 0.2286 0.068 Uiso 1 1 calc R U
H3B H 0.7310 0.7318 0.1635 0.068 Uiso 1 1 calc R U
H3C H 0.7574 0.6825 0.2319 0.068 Uiso 1 1 calc R U
C4 C 0.4276(3) 0.7395(4) 0.2300(3) 0.0524(17) Uani 1 1 d . .
H4A H 0.3952 0.7878 0.2335 0.079 Uiso 1 1 calc R U
H4B H 0.4023 0.7002 0.1942 0.079 Uiso 1 1 calc R U
H4C H 0.4708 0.7644 0.2219 0.079 Uiso 1 1 calc R U
C5 C 0.5098(3) 0.5758(4) 0.2957(3) 0.0426(14) Uani 1 1 d . .
H5A H 0.5563 0.5958 0.2913 0.064 Uiso 1 1 calc R U
H5B H 0.4826 0.5433 0.2567 0.064 Uiso 1 1 calc R U
H5C H 0.5188 0.5366 0.3333 0.064 Uiso 1 1 calc R U
C6 C 0.3692(3) 0.6252(5) 0.3143(3) 0.0570(18) Uani 1 1 d . .
H6A H 0.3806 0.5863 0.3522 0.085 Uiso 1 1 calc R U
H6B H 0.3452 0.5907 0.2755 0.085 Uiso 1 1 calc R U
H6C H 0.3368 0.6730 0.3192 0.085 Uiso 1 1 calc R U
C7 C 0.4115(3) 0.8960(4) 0.3629(3) 0.0528(17) Uani 1 1 d . .
H7A H 0.4411 0.9287 0.3411 0.079 Uiso 1 1 calc R U
H7B H 0.3948 0.9368 0.3905 0.079 Uiso 1 1 calc R U
H7C H 0.3694 0.8699 0.3306 0.079 Uiso 1 1 calc R U
C8 C 0.4081(4) 0.7482(5) 0.4549(4) 0.060(2) Uani 1 1 d . .
H8A H 0.3646 0.7253 0.4226 0.090 Uiso 1 1 calc R U
H8B H 0.3939 0.7904 0.4832 0.090 Uiso 1 1 calc R U
H8C H 0.4351 0.6988 0.4807 0.090 Uiso 1 1 calc R U
C9 C 0.5394(3) 0.8600(4) 0.4808(3) 0.0410(14) Uani 1 1 d . .
H9A H 0.5668 0.8142 0.5104 0.061 Uiso 1 1 calc R U
H9B H 0.5167 0.9005 0.5042 0.061 Uiso 1 1 calc R U
H9C H 0.5724 0.8934 0.4631 0.061 Uiso 1 1 calc R U
C10 C 0.7013(4) 1.0628(4) 0.4365(3) 0.0563(18) Uani 1 1 d . .
H10A H 0.6631 1.0670 0.4573 0.084 Uiso 1 1 calc R U
H10B H 0.6952 1.1106 0.4047 0.084 Uiso 1 1 calc R U
H10C H 0.7490 1.0683 0.4692 0.084 Uiso 1 1 calc R U
C11 C 0.6035(3) 0.9535(3) 0.3319(3) 0.0331(12) Uani 1 1 d . .
H11A H 0.5956 0.8966 0.3089 0.050 Uiso 1 1 calc R U
H11B H 0.6016 1.0018 0.3012 0.050 Uiso 1 1 calc R U
H11C H 0.5656 0.9626 0.3525 0.050 Uiso 1 1 calc R U
C12 C 0.7645(3) 0.9553(5) 0.3508(3) 0.0508(17) Uani 1 1 d . .
H12A H 0.8133 0.9566 0.3821 0.076 Uiso 1 1 calc R U
H12B H 0.7571 1.0084 0.3235 0.076 Uiso 1 1 calc R U
H12C H 0.7592 0.9020 0.3238 0.076 Uiso 1 1 calc R U
C13 C 0.7312(3) 0.9291(4) 0.5790(3) 0.0406(14) Uani 1 1 d . .
H13A H 0.7266 0.9912 0.5646 0.061 Uiso 1 1 calc R U
H13B H 0.7672 0.9250 0.6219 0.061 Uiso 1 1 calc R U
H13C H 0.6841 0.9077 0.5811 0.061 Uiso 1 1 calc R U
C14 C 0.8567(3) 0.8948(4) 0.5276(3) 0.0402(14) Uani 1 1 d . .
H14A H 0.8785 0.8520 0.5050 0.060 Uiso 1 1 calc R U
H14B H 0.8856 0.8971 0.5732 0.060 Uiso 1 1 calc R U
H14C H 0.8557 0.9537 0.5082 0.060 Uiso 1 1 calc R U
C15 C 0.7686(3) 0.7445(3) 0.5551(3) 0.0345(13) Uani 1 1 d . .
H15A H 0.7202 0.7236 0.5538 0.052 Uiso 1 1 calc R U
H15B H 0.8003 0.7455 0.6000 0.052 Uiso 1 1 calc R U
H15C H 0.7891 0.7044 0.5298 0.052 Uiso 1 1 calc R U
C16 C 0.5886(3) 0.5704(5) 0.4935(3) 0.0533(18) Uani 1 1 d . .
H16A H 0.5986 0.6301 0.5122 0.080 Uiso 1 1 calc R U
H16B H 0.5758 0.5309 0.5242 0.080 Uiso 1 1 calc R U
H16C H 0.5482 0.5732 0.4533 0.080 Uiso 1 1 calc R U
C17 C 0.7390(3) 0.5031(4) 0.5581(3) 0.0473(15) Uani 1 1 d . .
H17A H 0.7819 0.4737 0.5525 0.071 Uiso 1 1 calc R U
H17B H 0.7165 0.4643 0.5827 0.071 Uiso 1 1 calc R U
H17C H 0.7536 0.5591 0.5816 0.071 Uiso 1 1 calc R U
C18 C 0.6493(4) 0.4147(4) 0.4362(3) 0.064(2) Uani 1 1 d . .
H18A H 0.6094 0.4210 0.3959 0.096 Uiso 1 1 calc R U
H18B H 0.6348 0.3738 0.4651 0.096 Uiso 1 1 calc R U
H18C H 0.6922 0.3911 0.4269 0.096 Uiso 1 1 calc R U
C19 C 0.8476(3) 0.5153(4) 0.4546(3) 0.0458(15) Uani 1 1 d . .
H19A H 0.8695 0.5490 0.4943 0.069 Uiso 1 1 calc R U
H19B H 0.8843 0.5043 0.4329 0.069 Uiso 1 1 calc R U
H19C H 0.8292 0.4585 0.4651 0.069 Uiso 1 1 calc R U
C20 C 0.7416(3) 0.5201(4) 0.3208(3) 0.0438(15) Uani 1 1 d . .
H20A H 0.7285 0.4589 0.3280 0.066 Uiso 1 1 calc R U
H20B H 0.7819 0.5194 0.3024 0.066 Uiso 1 1 calc R U
H20C H 0.6996 0.5499 0.2909 0.066 Uiso 1 1 calc R U
C21 C 0.8117(3) 0.6898(4) 0.3865(3) 0.0367(13) Uani 1 1 d . .
H21A H 0.7748 0.7265 0.3562 0.055 Uiso 1 1 calc R U
H21B H 0.8517 0.6784 0.3688 0.055 Uiso 1 1 calc R U
H21C H 0.8304 0.7210 0.4278 0.055 Uiso 1 1 calc R U
C22 C 0.8627(3) 0.3807(4) 0.7234(3) 0.0447(15) Uani 1 1 d . .
H22A H 0.8214 0.3412 0.7020 0.054 Uiso 1 1 calc R U
H22B H 0.8449 0.4427 0.7171 0.054 Uiso 1 1 calc R U
C23 C 0.8879(4) 0.3606(4) 0.7938(3) 0.0551(17) Uani 1 1 d . .
H23A H 0.8483 0.3736 0.8124 0.066 Uiso 1 1 calc R U
H23B H 0.9296 0.3994 0.8155 0.066 Uiso 1 1 calc R U
C24 C 0.9511(3) 0.4522(4) 0.6852(3) 0.0442(15) Uani 1 1 d . .
H24A H 0.9627 0.4879 0.7253 0.053 Uiso 1 1 calc R U
H24B H 0.9185 0.4872 0.6494 0.053 Uiso 1 1 calc R U
C25 C 1.0211(3) 0.4262(4) 0.6699(3) 0.0504(16) Uani 1 1 d . .
H25A H 1.0395 0.4784 0.6520 0.060 Uiso 1 1 calc R U
H25B H 1.0587 0.4085 0.7103 0.060 Uiso 1 1 calc R U
C26 C 0.9627(3) 0.3770(4) 0.5629(3) 0.0520(17) Uani 1 1 d . .
H26A H 0.9861 0.4217 0.5424 0.062 Uiso 1 1 calc R U
H26B H 0.9164 0.4018 0.5658 0.062 Uiso 1 1 calc R U
C27 C 0.9489(4) 0.2909(5) 0.5236(3) 0.0518(17) Uani 1 1 d . .
H27A H 0.9137 0.3022 0.4804 0.062 Uiso 1 1 calc R U
H27B H 0.9948 0.2698 0.5175 0.062 Uiso 1 1 calc R U
C28 C 0.9878(3) 0.2520(5) 0.8471(3) 0.0531(18) Uani 1 1 d . .
H28A H 0.9979 0.1882 0.8569 0.064 Uiso 1 1 calc R U
H28B H 0.9956 0.2838 0.8885 0.064 Uiso 1 1 calc R U
C29 C 1.0414(3) 0.2886(4) 0.8126(3) 0.0365(13) Uani 1 1 d . .
H29A H 1.0302 0.3520 0.8019 0.044 Uiso 1 1 calc R U
H29B H 1.0915 0.2851 0.8426 0.044 Uiso 1 1 calc R U
C30 C 1.0749(3) 0.1595(4) 0.7643(3) 0.0370(13) Uani 1 1 d . .
H30A H 1.0459 0.1139 0.7782 0.044 Uiso 1 1 calc R U
H30B H 1.1225 0.1651 0.7982 0.044 Uiso 1 1 calc R U
C31 C 1.0856(3) 0.1331(4) 0.7032(3) 0.0430(15) Uani 1 1 d . .
H31A H 1.1173 0.1762 0.6905 0.052 Uiso 1 1 calc R U
H31B H 1.1085 0.0736 0.7074 0.052 Uiso 1 1 calc R U
C32 C 1.0183(4) 0.1197(5) 0.5913(3) 0.0518(16) Uani 1 1 d . .
H32A H 1.0354 0.0590 0.5860 0.062 Uiso 1 1 calc R U
H32B H 1.0530 0.1629 0.5829 0.062 Uiso 1 1 calc R U
C33 C 0.9466(4) 0.1340(4) 0.5466(3) 0.0552(17) Uani 1 1 d . .
H33A H 0.9126 0.0889 0.5538 0.066 Uiso 1 1 calc R U
H33B H 0.9481 0.1277 0.5017 0.066 Uiso 1 1 calc R U
C34 C 0.8412(3) 0.2290(5) 0.5439(3) 0.0591(19) Uani 1 1 d . .
H34A H 0.8165 0.2093 0.4991 0.071 Uiso 1 1 calc R U
H34B H 0.8273 0.2916 0.5477 0.071 Uiso 1 1 calc R U
C35 C 0.8150(3) 0.1728(5) 0.5896(3) 0.0585(19) Uani 1 1 d . .
H35A H 0.7648 0.1899 0.5871 0.070 Uiso 1 1 calc R U
H35B H 0.8149 0.1093 0.5777 0.070 Uiso 1 1 calc R U
C36 C 0.8595(3) 0.1164(4) 0.6969(3) 0.0430(14) Uani 1 1 d . .
H36A H 0.8989 0.1257 0.7380 0.052 Uiso 1 1 calc R U
H36B H 0.8683 0.0588 0.6787 0.052 Uiso 1 1 calc R U
C37 C 0.7895(3) 0.1127(4) 0.7102(3) 0.0508(16) Uani 1 1 d . .
H37A H 0.7519 0.0898 0.6715 0.061 Uiso 1 1 calc R U
H37B H 0.7935 0.0705 0.7460 0.061 Uiso 1 1 calc R U
C38 C 0.7835(3) 0.2143(5) 0.7944(3) 0.0524(17) Uani 1 1 d . .
H38A H 0.7584 0.1697 0.8134 0.063 Uiso 1 1 calc R U
H38B H 0.7633 0.2733 0.7995 0.063 Uiso 1 1 calc R U
C39 C 0.8640(3) 0.2135(5) 0.8324(3) 0.0547(18) Uani 1 1 d . .
H39A H 0.8694 0.2363 0.8763 0.066 Uiso 1 1 calc R U
H39B H 0.8807 0.1510 0.8370 0.066 Uiso 1 1 calc R U
Ce1 Ce 0.63468(2) 0.73485(2) 0.38871(2) 0.02217(10) Uani 1 1 d . .
Li1 Li 0.9584(5) 0.2508(7) 0.6647(5) 0.043(2) Uani 1 1 d . .
N1 N 0.9207(3) 0.2245(3) 0.5561(2) 0.0453(13) Uani 1 1 d . .
N2 N 0.9108(2) 0.2630(3) 0.8065(2) 0.0409(12) Uani 1 1 d . .
N3 N 0.7042(2) 0.8622(3) 0.44321(19) 0.0234(9) Uani 1 1 d . .
N4 N 0.6987(2) 0.6002(3) 0.42909(19) 0.0288(10) Uani 1 1 d . .
N5 N 0.5051(2) 0.7369(3) 0.3705(2) 0.0289(10) Uani 1 1 d . .
O1 O 0.63740(18) 0.7373(2) 0.28776(16) 0.0281(8) Uani 1 1 d . .
O2 O 0.7673(2) 0.1959(3) 0.7268(2) 0.0500(11) Uani 1 1 d . .
O3 O 0.8619(2) 0.1862(3) 0.65270(19) 0.0467(10) Uani 1 1 d . .
O4 O 0.9180(2) 0.3697(3) 0.6930(2) 0.0440(10) Uani 1 1 d . .
O5 O 1.0381(2) 0.2420(2) 0.75567(19) 0.0404(9) Uani 1 1 d . .
O6 O 1.0143(2) 0.1311(3) 0.65538(18) 0.0402(9) Uani 1 1 d . .
O7 O 1.00895(19) 0.3549(3) 0.62479(19) 0.0414(10) Uani 1 1 d . .
Si1 Si 0.63802(9) 0.74032(10) 0.21413(7) 0.0323(3) Uani 1 1 d . .
Si2 Si 0.69495(7) 0.95285(9) 0.39506(7) 0.0279(3) Uani 1 1 d . .
Si3 Si 0.76147(7) 0.85920(10) 0.52043(7) 0.0271(3) Uani 1 1 d . .
Si4 Si 0.46719(8) 0.80601(11) 0.41338(8) 0.0342(4) Uani 1 1 d . .
Si5 Si 0.45556(8) 0.67469(11) 0.30677(8) 0.0358(4) Uani 1 1 d . .
Si6 Si 0.67148(9) 0.52674(10) 0.47632(7) 0.0377(4) Uani 1 1 d . .
Si7 Si 0.77002(8) 0.58121(10) 0.39933(7) 0.0311(3) Uani 1 1 d . .

loop_
_atom_site_aniso_label
_atom_site_aniso_U_11
_atom_site_aniso_U_22
_atom_site_aniso_U_33
_atom_site_aniso_U_23
_atom_site_aniso_U_13
_atom_site_aniso_U_12
C1 0.077(5) 0.042(4) 0.028(3) 0.005(3) 0.016(3) 0.005(3)
C2 0.062(4) 0.041(3) 0.027(3) -0.007(3) 0.014(3) -0.001(3)
C3 0.055(4) 0.051(4) 0.038(3) -0.006(3) 0.025(3) -0.007(3)
C4 0.044(4) 0.066(4) 0.036(3) -0.006(3) -0.004(3) 0.008(3)
C5 0.042(3) 0.040(3) 0.042(3) -0.012(3) 0.007(3) -0.007(3)
C6 0.038(4) 0.061(4) 0.069(5) -0.026(4) 0.011(3) -0.017(3)
C7 0.037(3) 0.053(4) 0.068(5) -0.009(4) 0.015(3) 0.006(3)
C8 0.055(4) 0.076(5) 0.067(5) -0.013(4) 0.045(4) -0.021(3)
C9 0.036(3) 0.051(4) 0.043(3) -0.012(3) 0.023(3) -0.007(3)
C10 0.077(5) 0.035(4) 0.040(4) -0.004(3) -0.007(3) -0.009(3)
C11 0.039(3) 0.027(3) 0.030(3) 0.001(2) 0.006(2) -0.001(2)
C12 0.041(3) 0.070(5) 0.044(4) 0.026(3) 0.018(3) -0.004(3)
C13 0.045(3) 0.047(4) 0.031(3) -0.007(3) 0.013(3) -0.011(3)
C14 0.032(3) 0.051(4) 0.034(3) -0.004(3) 0.005(2) -0.009(3)
C15 0.040(3) 0.037(3) 0.022(3) -0.005(2) 0.003(2) -0.007(2)
C16 0.042(4) 0.082(5) 0.036(3) 0.016(3) 0.013(3) -0.017(3)
C17 0.067(4) 0.044(4) 0.029(3) 0.009(3) 0.012(3) -0.003(3)
C18 0.112(6) 0.032(4) 0.041(4) 0.003(3) 0.014(4) -0.031(4)
C19 0.049(4) 0.046(4) 0.040(3) 0.010(3) 0.009(3) 0.010(3)
C20 0.053(4) 0.041(3) 0.034(3) -0.003(3) 0.010(3) 0.005(3)
C21 0.037(3) 0.043(3) 0.033(3) 0.007(3) 0.015(2) 0.006(3)
C22 0.046(4) 0.039(3) 0.059(4) 0.000(3) 0.032(3) 0.008(3)
C23 0.065(4) 0.044(4) 0.060(5) -0.018(3) 0.025(4) 0.002(3)
C24 0.049(4) 0.037(3) 0.050(4) -0.003(3) 0.019(3) -0.013(3)
C25 0.054(4) 0.036(3) 0.061(4) -0.006(3) 0.017(3) -0.006(3)
C26 0.053(4) 0.050(4) 0.048(4) 0.015(3) 0.009(3) -0.007(3)
C27 0.059(4) 0.067(5) 0.032(3) 0.010(3) 0.017(3) 0.009(3)
C28 0.044(4) 0.086(5) 0.023(3) -0.012(3) 0.001(3) 0.014(3)
C29 0.024(3) 0.036(3) 0.039(3) -0.013(3) -0.005(2) -0.003(2)
C30 0.027(3) 0.033(3) 0.049(4) 0.004(3) 0.008(3) 0.004(2)
C31 0.036(3) 0.040(3) 0.051(4) 0.013(3) 0.009(3) 0.004(3)
C32 0.062(4) 0.053(4) 0.043(4) -0.005(3) 0.020(3) -0.002(3)
C33 0.074(5) 0.049(4) 0.043(4) -0.007(3) 0.018(3) -0.006(3)
C34 0.040(4) 0.082(5) 0.034(4) 0.011(4) -0.019(3) -0.014(3)
C35 0.035(3) 0.061(4) 0.061(5) -0.004(4) -0.012(3) -0.011(3)
C36 0.047(4) 0.038(3) 0.047(4) 0.005(3) 0.020(3) -0.003(3)
C37 0.043(4) 0.063(4) 0.048(4) -0.007(3) 0.016(3) 0.010(3)
C38 0.048(4) 0.068(5) 0.045(4) -0.005(3) 0.020(3) -0.006(3)
C39 0.043(4) 0.088(5) 0.034(3) 0.001(4) 0.014(3) -0.004(3)
Ce1 0.02390(16) 0.02324(16) 0.01955(15) -0.00156(12) 0.00692(11) -0.00147(12)
Li1 0.041(6) 0.048(6) 0.033(5) -0.001(4) 0.001(4) -0.003(4)
N1 0.065(4) 0.036(3) 0.036(3) 0.004(2) 0.016(2) 0.011(2)
N2 0.031(3) 0.063(3) 0.027(2) -0.001(2) 0.007(2) -0.003(2)
N3 0.026(2) 0.022(2) 0.022(2) -0.0021(18) 0.0073(17) -0.0019(17)
N4 0.035(2) 0.027(2) 0.022(2) 0.0042(19) 0.0051(18) 0.0001(19)
N5 0.027(2) 0.031(2) 0.029(2) -0.003(2) 0.0094(18) -0.0035(18)
O1 0.033(2) 0.0283(19) 0.0229(18) -0.0006(15) 0.0087(15) 0.0009(15)
O2 0.048(3) 0.058(3) 0.046(3) -0.007(2) 0.017(2) -0.007(2)
O3 0.042(2) 0.049(3) 0.042(2) -0.002(2) 0.0007(19) -0.0114(19)
O4 0.044(2) 0.036(2) 0.049(3) -0.003(2) 0.0090(19) 0.0014(18)
O5 0.039(2) 0.042(2) 0.037(2) 0.0049(19) 0.0066(18) 0.0022(17)
O6 0.043(2) 0.040(2) 0.036(2) 0.0009(19) 0.0116(18) 0.0072(18)
O7 0.041(2) 0.042(2) 0.039(2) 0.0002(19) 0.0075(18) -0.0062(18)
Si1 0.0442(9) 0.0305(8) 0.0236(8) -0.0017(6) 0.0128(7) -0.0002(7)
Si2 0.0282(8) 0.0272(8) 0.0262(8) 0.0009(6) 0.0054(6) -0.0045(6)
Si3 0.0283(8) 0.0313(8) 0.0211(7) -0.0026(6) 0.0066(6) -0.0064(6)
Si4 0.0272(8) 0.0399(9) 0.0398(9) -0.0066(7) 0.0169(7) -0.0049(6)
Si5 0.0301(8) 0.0385(9) 0.0362(9) -0.0079(7) 0.0060(7) -0.0038(7)
Si6 0.0516(10) 0.0340(9) 0.0247(8) 0.0053(7) 0.0076(7) -0.0129(7)
Si7 0.0356(8) 0.0304(8) 0.0254(8) 0.0013(6) 0.0064(6) 0.0057(6)

loop_
_atom_type_symbol
_atom_type_description
_atom_type_scat_dispersion_real
_atom_type_scat_dispersion_imag
_atom_type_scat_source
C C 0.0033 0.0016 'International Tables Vol C Tables 4.2.6.8 and 6.1.1.4'
Li Li -0.0003 0.0001 'International Tables Vol C Tables 4.2.6.8 and 6.1.1.4'
N N 0.0061 0.0033 'International Tables Vol C Tables 4.2.6.8 and 6.1.1.4'
O O 0.0106 0.0060 'International Tables Vol C Tables 4.2.6.8 and 6.1.1.4'
Si Si 0.0817 0.0704 'International Tables Vol C Tables 4.2.6.8 and 6.1.1.4'
Ce Ce -0.2486 2.6331 'International Tables Vol C Tables 4.2.6.8 and 6.1.1.4'
H H 0.0000 0.0000 'International Tables Vol C Tables 4.2.6.8 and 6.1.1.4'

loop_
_geom_angle_atom_site_label_1
_geom_angle_atom_site_label_2
_geom_angle_atom_site_label_3
_geom_angle
Si1 C1 H1A 109.5
Si1 C1 H1B 109.5
H1A C1 H1B 109.5
Si1 C1 H1C 109.5
H1A C1 H1C 109.5
H1B C1 H1C 109.5
Si1 C2 H2A 109.5
Si1 C2 H2B 109.5
H2A C2 H2B 109.5
Si1 C2 H2C 109.5
H2A C2 H2C 109.5
H2B C2 H2C 109.5
Si1 C3 H3A 109.5
Si1 C3 H3B 109.5
H3A C3 H3B 109.5
Si1 C3 H3C 109.5
H3A C3 H3C 109.5
H3B C3 H3C 109.5
Si5 C4 H4A 109.5
Si5 C4 H4B 109.5
H4A C4 H4B 109.5
Si5 C4 H4C 109.5
H4A C4 H4C 109.5
H4B C4 H4C 109.5
Si5 C5 H5A 109.5
Si5 C5 H5B 109.5
H5A C5 H5B 109.5
Si5 C5 H5C 109.5
H5A C5 H5C 109.5
H5B C5 H5C 109.5
Si5 C6 H6A 109.5
Si5 C6 H6B 109.5
H6A C6 H6B 109.5
Si5 C6 H6C 109.5
H6A C6 H6C 109.5
H6B C6 H6C 109.5
Si4 C7 H7A 109.5
Si4 C7 H7B 109.5
H7A C7 H7B 109.5
Si4 C7 H7C 109.5
H7A C7 H7C 109.5
H7B C7 H7C 109.5
Si4 C8 H8A 109.5
Si4 C8 H8B 109.5
H8A C8 H8B 109.5
Si4 C8 H8C 109.5
H8A C8 H8C 109.5
H8B C8 H8C 109.5
Si4 C9 H9A 109.5
Si4 C9 H9B 109.5
H9A C9 H9B 109.5
Si4 C9 H9C 109.5
H9A C9 H9C 109.5
H9B C9 H9C 109.5
Si2 C10 H10A 109.5
Si2 C10 H10B 109.5
H10A C10 H10B 109.5
Si2 C10 H10C 109.5
H10A C10 H10C 109.5
H10B C10 H10C 109.5
Si2 C11 H11A 109.5
Si2 C11 H11B 109.5
H11A C11 H11B 109.5
Si2 C11 H11C 109.5
H11A C11 H11C 109.5
H11B C11 H11C 109.5
Si2 C12 H12A 109.5
Si2 C12 H12B 109.5
H12A C12 H12B 109.5
Si2 C12 H12C 109.5
H12A C12 H12C 109.5
H12B C12 H12C 109.5
Si3 C13 H13A 109.5
Si3 C13 H13B 109.5
H13A C13 H13B 109.5
Si3 C13 H13C 109.5
H13A C13 H13C 109.5
H13B C13 H13C 109.5
Si3 C14 H14A 109.5
Si3 C14 H14B 109.5
H14A C14 H14B 109.5
Si3 C14 H14C 109.5
H14A C14 H14C 109.5
H14B C14 H14C 109.5
Si3 C15 H15A 109.5
Si3 C15 H15B 109.5
H15A C15 H15B 109.5
Si3 C15 H15C 109.5
H15A C15 H15C 109.5
H15B C15 H15C 109.5
Si6 C16 H16A 109.5
Si6 C16 H16B 109.5
H16A C16 H16B 109.5
Si6 C16 H16C 109.5
H16A C16 H16C 109.5
H16B C16 H16C 109.5
Si6 C17 H17A 109.5
Si6 C17 H17B 109.5
H17A C17 H17B 109.5
Si6 C17 H17C 109.5
H17A C17 H17C 109.5
H17B C17 H17C 109.5
Si6 C18 H18A 109.5
Si6 C18 H18B 109.5
H18A C18 H18B 109.5
Si6 C18 H18C 109.5
H18A C18 H18C 109.5
H18B C18 H18C 109.5
Si7 C19 H19A 109.5
Si7 C19 H19B 109.5
H19A C19 H19B 109.5
Si7 C19 H19C 109.5
H19A C19 H19C 109.5
H19B C19 H19C 109.5
Si7 C20 H20A 109.5
Si7 C20 H20B 109.5
H20A C20 H20B 109.5
Si7 C20 H20C 109.5
H20A C20 H20C 109.5
H20B C20 H20C 109.5
Si7 C21 H21A 109.5
Si7 C21 H21B 109.5
H21A C21 H21B 109.5
Si7 C21 H21C 109.5
H21A C21 H21C 109.5
H21B C21 H21C 109.5
O4 C22 C23 113.5(5)
O4 C22 H22A 108.9
C23 C22 H22A 108.9
O4 C22 H22B 108.9
C23 C22 H22B 108.9
H22A C22 H22B 107.7
C22 C23 N2 111.4(5)
C22 C23 H23A 109.3
N2 C23 H23A 109.3
C22 C23 H23B 109.3
N2 C23 H23B 109.3
H23A C23 H23B 108.0
O4 C24 C25 105.1(5)
O4 C24 H24A 110.7
C25 C24 H24A 110.7
O4 C24 H24B 110.7
C25 C24 H24B 110.7
H24A C24 H24B 108.8
O7 C25 C24 111.8(5)
O7 C25 H25A 109.3
C24 C25 H25A 109.3
O7 C25 H25B 109.3
C24 C25 H25B 109.3
H25A C25 H25B 107.9
O7 C26 C27 106.6(5)
O7 C26 H26A 110.4
C27 C26 H26A 110.4
O7 C26 H26B 110.4
C27 C26 H26B 110.4
H26A C26 H26B 108.6
N1 C27 C26 110.1(5)
N1 C27 H27A 109.6
C26 C27 H27A 109.6
N1 C27 H27B 109.6
C26 C27 H27B 109.6
H27A C27 H27B 108.2
N2 C28 C29 111.6(5)
N2 C28 H28A 109.3
C29 C28 H28A 109.3
N2 C28 H28B 109.3
C29 C28 H28B 109.3
H28A C28 H28B 108.0
O5 C29 C28 113.1(4)
O5 C29 H29A 109.0
C28 C29 H29A 109.0
O5 C29 H29B 109.0
C28 C29 H29B 109.0
H29A C29 H29B 107.8
O5 C30 C31 108.9(5)
O5 C30 H30A 109.9
C31 C30 H30A 109.9
O5 C30 H30B 109.9
C31 C30 H30B 109.9
H30A C30 H30B 108.3
O6 C31 C30 106.8(4)
O6 C31 H31A 110.4
C30 C31 H31A 110.4
O6 C31 H31B 110.4
C30 C31 H31B 110.4
H31A C31 H31B 108.6
O6 C32 C33 108.0(5)
O6 C32 H32A 110.1
C33 C32 H32A 110.1
O6 C32 H32B 110.1
C33 C32 H32B 110.1
H32A C32 H32B 108.4
C32 C33 N1 109.7(5)
C32 C33 H33A 109.7
N1 C33 H33A 109.7
C32 C33 H33B 109.7
N1 C33 H33B 109.7
H33A C33 H33B 108.2
N1 C34 C35 113.5(5)
N1 C34 H34A 108.9
C35 C34 H34A 108.9
N1 C34 H34B 108.9
C35 C34 H34B 108.9
H34A C34 H34B 107.7
O3 C35 C34 108.4(5)
O3 C35 H35A 110.0
C34 C35 H35A 110.0
O3 C35 H35B 110.0
C34 C35 H35B 110.0
H35A C35 H35B 108.4
O3 C36 C37 112.4(5)
O3 C36 H36A 109.1
C37 C36 H36A 109.1
O3 C36 H36B 109.1
C37 C36 H36B 109.1
H36A C36 H36B 107.9
O2 C37 C36 112.9(5)
O2 C37 H37A 109.0
C36 C37 H37A 109.0
O2 C37 H37B 109.0
C36 C37 H37B 109.0
H37A C37 H37B 107.8
O2 C38 C39 114.9(5)
O2 C38 H38A 108.5
C39 C38 H38A 108.5
O2 C38 H38B 108.5
C39 C38 H38B 108.5
H38A C38 H38B 107.5
N2 C39 C38 116.8(5)
N2 C39 H39A 108.1
C38 C39 H39A 108.1
N2 C39 H39B 108.1
C38 C39 H39B 108.1
H39A C39 H39B 107.3
O1 Ce1 N4 102.16(13)
O1 Ce1 N5 100.19(13)
N4 Ce1 N5 117.68(14)
O1 Ce1 N3 107.05(13)
N4 Ce1 N3 109.97(13)
N5 Ce1 N3 117.42(13)
O1 Ce1 Si7 80.12(9)
N4 Ce1 Si7 27.38(10)
N5 Ce1 Si7 138.46(10)
N3 Ce1 Si7 101.62(9)
O1 Ce1 Si2 85.06(9)
N4 Ce1 Si2 130.95(10)
N5 Ce1 Si2 108.26(10)
N3 Ce1 Si2 26.68(9)
Si7 Ce1 Si2 113.12(4)
O1 Ce1 Si5 79.62(9)
N4 Ce1 Si5 106.72(10)
N5 Ce1 Si5 26.24(10)
N3 Ce1 Si5 140.05(9)
Si7 Ce1 Si5 118.29(4)
Si2 Ce1 Si5 122.25(4)
O3 Li1 O5 117.7(5)
O3 Li1 O4 92.0(4)
O5 Li1 O4 90.5(4)
O3 Li1 O6 93.2(4)
O5 Li1 O6 78.0(4)
O4 Li1 O6 168.5(5)
O3 Li1 O7 143.0(5)
O5 Li1 O7 97.6(4)
O4 Li1 O7 76.0(4)
O6 Li1 O7 105.5(5)
O3 Li1 N1 78.3(4)
O5 Li1 N1 150.5(6)
O4 Li1 N1 114.7(5)
O6 Li1 N1 76.4(4)
O7 Li1 N1 75.5(4)
C27 N1 C34 114.4(5)
C27 N1 C33 112.2(5)
C34 N1 C33 113.1(5)
C27 N1 Li1 110.1(5)
C34 N1 Li1 99.2(4)
C33 N1 Li1 106.8(4)
C39 N2 C28 110.5(5)
C39 N2 C23 113.0(5)
C28 N2 C23 113.2(5)
Si2 N3 Si3 122.9(2)
Si2 N3 Ce1 113.27(19)
Si3 N3 Ce1 123.7(2)
Si6 N4 Si7 123.6(2)
Si6 N4 Ce1 123.4(2)
Si7 N4 Ce1 112.7(2)
Si5 N5 Si4 123.5(2)
Si5 N5 Ce1 115.0(2)
Si4 N5 Ce1 121.2(2)
Si1 O1 Ce1 178.9(2)
C37 O2 C38 116.6(5)
C35 O3 C36 113.9(5)
C35 O3 Li1 118.7(5)
C36 O3 Li1 118.5(4)
C22 O4 C24 112.4(4)
C22 O4 Li1 128.9(4)
C24 O4 Li1 118.6(4)
C29 O5 C30 115.8(4)
C29 O5 Li1 128.2(4)
C30 O5 Li1 111.9(4)
C32 O6 C31 112.2(4)
C32 O6 Li1 112.0(4)
C31 O6 Li1 108.1(4)
C26 O7 C25 113.8(5)
C26 O7 Li1 108.8(4)
C25 O7 Li1 105.5(4)
O1 Si1 C3 111.5(2)
O1 Si1 C1 111.0(2)
C3 Si1 C1 107.0(3)
O1 Si1 C2 112.1(2)
C3 Si1 C2 107.6(3)
C1 Si1 C2 107.5(3)
N3 Si2 C10 115.8(2)
N3 Si2 C11 110.7(2)
C10 Si2 C11 104.8(3)
N3 Si2 C12 112.1(2)
C10 Si2 C12 106.2(3)
C11 Si2 C12 106.6(3)
N3 Si2 Ce1 40.05(13)
C10 Si2 Ce1 145.8(2)
C11 Si2 Ce1 75.33(17)
C12 Si2 Ce1 106.4(2)
N3 Si3 C15 111.5(2)
N3 Si3 C14 113.4(2)
C15 Si3 C14 106.3(3)
N3 Si3 C13 114.2(2)
C15 Si3 C13 104.0(3)
C14 Si3 C13 106.6(3)
N5 Si4 C7 112.8(3)
N5 Si4 C9 110.5(2)
C7 Si4 C9 107.7(3)
N5 Si4 C8 114.2(3)
C7 Si4 C8 107.1(3)
C9 Si4 C8 103.9(3)
N5 Si5 C4 112.2(3)
N5 Si5 C5 110.1(2)
C4 Si5 C5 108.6(3)
N5 Si5 C6 116.0(3)
C4 Si5 C6 105.4(3)
C5 Si5 C6 104.1(3)
N5 Si5 Ce1 38.77(14)
C4 Si5 Ce1 106.9(2)
C5 Si5 Ce1 76.44(18)
C6 Si5 Ce1 145.6(2)
N4 Si6 C16 109.6(3)
N4 Si6 C18 111.7(3)
C16 Si6 C18 108.6(3)
N4 Si6 C17 116.1(2)
C16 Si6 C17 105.2(3)
C18 Si6 C17 105.1(3)
N4 Si7 C20 112.5(2)
N4 Si7 C21 110.0(2)
C20 Si7 C21 108.1(3)
N4 Si7 C19 114.8(2)
C20 Si7 C19 106.0(3)
C21 Si7 C19 104.9(3)
N4 Si7 Ce1 39.87(14)
C20 Si7 Ce1 105.39(19)
C21 Si7 Ce1 76.06(17)
C19 Si7 Ce1 146.4(2)

loop_
_geom_bond_atom_site_label_1
_geom_bond_atom_site_label_2
_geom_bond_distance
C1 Si1 1.884(6)
C1 H1A 0.9800
C1 H1B 0.9800
C1 H1C 0.9800
C2 Si1 1.885(6)
C2 H2A 0.9800
C2 H2B 0.9800
C2 H2C 0.9800
C3 Si1 1.871(6)
C3 H3A 0.9800
C3 H3B 0.9800
C3 H3C 0.9800
C4 Si5 1.866(6)
C4 H4A 0.9800
C4 H4B 0.9800
C4 H4C 0.9800
C5 Si5 1.878(6)
C5 H5A 0.9800
C5 H5B 0.9800
C5 H5C 0.9800
C6 Si5 1.881(6)
C6 H6A 0.9800
C6 H6B 0.9800
C6 H6C 0.9800
C7 Si4 1.863(6)
C7 H7A 0.9800
C7 H7B 0.9800
C7 H7C 0.9800
C8 Si4 1.874(6)
C8 H8A 0.9800
C8 H8B 0.9800
C8 H8C 0.9800
C9 Si4 1.872(6)
C9 H9A 0.9800
C9 H9B 0.9800
C9 H9C 0.9800
C10 Si2 1.870(6)
C10 H10A 0.9800
C10 H10B 0.9800
C10 H10C 0.9800
C11 Si2 1.877(5)
C11 H11A 0.9800
C11 H11B 0.9800
C11 H11C 0.9800
C12 Si2 1.879(6)
C12 H12A 0.9800
C12 H12B 0.9800
C12 H12C 0.9800
C13 Si3 1.881(6)
C13 H13A 0.9800
C13 H13B 0.9800
C13 H13C 0.9800
C14 Si3 1.877(5)
C14 H14A 0.9800
C14 H14B 0.9800
C14 H14C 0.9800
C15 Si3 1.872(5)
C15 H15A 0.9800
C15 H15B 0.9800
C15 H15C 0.9800
C16 Si6 1.873(6)
C16 H16A 0.9800
C16 H16B 0.9800
C16 H16C 0.9800
C17 Si6 1.890(6)
C17 H17A 0.9800
C17 H17B 0.9800
C17 H17C 0.9800
C18 Si6 1.886(6)
C18 H18A 0.9800
C18 H18B 0.9800
C18 H18C 0.9800
C19 Si7 1.889(6)
C19 H19A 0.9800
C19 H19B 0.9800
C19 H19C 0.9800
C20 Si7 1.869(6)
C20 H20A 0.9800
C20 H20B 0.9800
C20 H20C 0.9800
C21 Si7 1.881(6)
C21 H21A 0.9800
C21 H21B 0.9800
C21 H21C 0.9800
C22 O4 1.428(6)
C22 C23 1.489(9)
C22 H22A 0.9900
C22 H22B 0.9900
C23 N2 1.534(8)
C23 H23A 0.9900
C23 H23B 0.9900
C24 O4 1.431(6)
C24 C25 1.541(8)
C24 H24A 0.9900
C24 H24B 0.9900
C25 O7 1.423(7)
C25 H25A 0.9900
C25 H25B 0.9900
C26 O7 1.409(7)
C26 C27 1.531(9)
C26 H26A 0.9900
C26 H26B 0.9900
C27 N1 1.426(8)
C27 H27A 0.9900
C27 H27B 0.9900
C28 N2 1.489(7)
C28 C29 1.556(9)
C28 H28A 0.9900
C28 H28B 0.9900
C29 O5 1.407(7)
C29 H29A 0.9900
C29 H29B 0.9900
C30 O5 1.414(6)
C30 C31 1.463(8)
C30 H30A 0.9900
C30 H30B 0.9900
C31 O6 1.450(6)
C31 H31A 0.9900
C31 H31B 0.9900
C32 O6 1.432(7)
C32 C33 1.445(9)
C32 H32A 0.9900
C32 H32B 0.9900
C33 N1 1.487(8)
C33 H33A 0.9900
C33 H33B 0.9900
C34 N1 1.480(8)
C34 C35 1.508(9)
C34 H34A 0.9900
C34 H34B 0.9900
C35 O3 1.409(7)
C35 H35A 0.9900
C35 H35B 0.9900
C36 O3 1.435(7)
C36 C37 1.469(8)
C36 H36A 0.9900
C36 H36B 0.9900
C37 O2 1.407(7)
C37 H37A 0.9900
C37 H37B 0.9900
C38 O2 1.433(7)
C38 C39 1.522(8)
C38 H38A 0.9900
C38 H38B 0.9900
C39 N2 1.417(8)
C39 H39A 0.9900
C39 H39B 0.9900
Ce1 O1 2.214(3)
Ce1 N4 2.396(4)
Ce1 N5 2.413(4)
Ce1 N3 2.430(4)
Ce1 Si7 3.4461(15)
Ce1 Si2 3.4697(14)
Ce1 Si5 3.4931(15)
Li1 O3 2.048(11)
Li1 O5 2.106(10)
Li1 O4 2.119(11)
Li1 O6 2.142(11)
Li1 O7 2.166(11)
Li1 N1 2.285(11)
N3 Si2 1.696(4)
N3 Si3 1.706(4)
N4 Si6 1.700(4)
N4 Si7 1.719(4)
N5 Si5 1.704(4)
N5 Si4 1.706(4)
O1 Si1 1.607(4)
